data_7241918
loop_
_publ_author_name
'Jung, Mi-Hee'

_publ_section_title
;
 Exploration of two-dimensional perovskites incorporating methylammonium
 for high performance solar cells
;
_journal_issue 5
_journal_name_full CrystEngComm
_journal_page_first 1181
_journal_page_last 1200
_journal_paper_doi 10.1039/D0CE01469A
_journal_volume 23
_journal_year 2021
_chemical_formula_sum 'C6 H0 I7 N4 Pb2'
_chemical_formula_weight 1430.78
_space_group_crystal_system monoclinic
_space_group_IT_number 15
_space_group_name_Hall '-C 2yc'
_space_group_name_H-M_alt 'C 1 2/c 1'
_audit_creation_method SHELXL-2017/1
_audit_update_record
;
2018-11-16 deposited with the CCDC.	2020-12-17 downloaded from the CCDC.
;
_cell_angle_alpha 90
_cell_angle_beta 98.251(6)
_cell_angle_gamma 90
_cell_formula_units_Z 4
_cell_length_a 45.458(4)
_cell_length_b 8.9432(8)
_cell_length_c 8.8219(7)
_cell_measurement_reflns_used 15300
_cell_measurement_temperature 296(2)
_cell_measurement_theta_max 21.261
_cell_measurement_theta_min 2.7165
_cell_volume 3549.3(5)
_computing_cell_refinement 'Bruker SMART APEXll'
_computing_data_collection 'Bruker SMART APEXll'
_computing_data_reduction 'Bruker SAINT'
_computing_structure_refinement 'SHELXL-2017/1 (Sheldrick, 2017)'
_computing_structure_solution 'SHELXT 2014/5 (Sheldrick, 2014)'
_diffrn_ambient_temperature 296(2)
_diffrn_measured_fraction_theta_full 0.998
_diffrn_measured_fraction_theta_max 0.995
_diffrn_measurement_device_type 'CCD area detector'
_diffrn_measurement_method 'omega scan'
_diffrn_radiation_type MoK\a
_diffrn_radiation_wavelength 0.71073
_diffrn_reflns_av_R_equivalents 0.0719
_diffrn_reflns_av_unetI/netI 0.0978
_diffrn_reflns_Laue_measured_fraction_full 0.998
_diffrn_reflns_Laue_measured_fraction_max 0.995
_diffrn_reflns_limit_h_max 54
_diffrn_reflns_limit_h_min -60
_diffrn_reflns_limit_k_max 11
_diffrn_reflns_limit_k_min -9
_diffrn_reflns_limit_l_max 11
_diffrn_reflns_limit_l_min -11
_diffrn_reflns_number 14499
_diffrn_reflns_point_group_measured_fraction_full 0.998
_diffrn_reflns_point_group_measured_fraction_max 0.995
_diffrn_reflns_theta_full 25.242
_diffrn_reflns_theta_max 28.303
_diffrn_reflns_theta_min 0.905
_diffrn_source 'fine-focus sealed tube'
_exptl_absorpt_coefficient_mu 15.415
_exptl_crystal_colour yellow
_exptl_crystal_density_diffrn 2.678
_exptl_crystal_description plate
_exptl_crystal_F_000 2396
_exptl_crystal_size_max 0.04
_exptl_crystal_size_mid 0.02
_exptl_crystal_size_min 0.02
_refine_diff_density_max 5.336
_refine_diff_density_min -2.677
_refine_diff_density_rms 1.025
_refine_ls_extinction_coef 0.00081(12)
_refine_ls_extinction_expression Fc^*^=kFc[1+0.001xFc^2^\l^3^/sin(2\q)]^-1/4^
_refine_ls_extinction_method 'SHELXL-2017/1 (Sheldrick 2017)'
_refine_ls_goodness_of_fit_ref 1.075
_refine_ls_hydrogen_treatment undef
_refine_ls_matrix_type full
_refine_ls_number_parameters 73
_refine_ls_number_reflns 4395
_refine_ls_number_restraints 30
_refine_ls_restrained_S_all 1.082
_refine_ls_R_factor_all 0.1560
_refine_ls_R_factor_gt 0.0983
_refine_ls_shift/su_max 2.909
_refine_ls_shift/su_mean 0.190
_refine_ls_structure_factor_coef Fsqd
_refine_ls_weighting_details 'w=1/[\s^2^(Fo^2^)+(0.1817P)^2^+46.7176P] where P=(Fo^2^+2Fc^2^)/3'
_refine_ls_weighting_scheme calc
_refine_ls_wR_factor_gt 0.2940
_refine_ls_wR_factor_ref 0.3364
_reflns_Friedel_coverage 0.000
_reflns_number_gt 2431
_reflns_number_total 4395
_reflns_threshold_expression 'I > 2\s(I)'
_cod_data_source_file d0ce01469a2.cif
_cod_data_source_block ImPbI3_1_a
_cod_depositor_comments 'Adding full bibliography for 7241916--7241921.cif.'
_cod_original_sg_symbol_H-M 'C 2/c'
_cod_database_code 7241918
_shelx_shelxl_version_number 2017/1
_shelx_space_group_comment
;
The symmetry employed for this shelxl refinement is uniquely defined
by the following loop, which should always be used as a source of
symmetry information in preference to the above space-group names.
They are only intended as comments.
;

loop_
_space_group_symop_operation_xyz
'x, y, z'
'-x, y, -z+1/2'
'x+1/2, y+1/2, z'
'-x+1/2, y+1/2, -z+1/2'
'-x, -y, -z'
'x, -y, z-1/2'
'-x+1/2, -y+1/2, -z'
'x+1/2, -y+1/2, z-1/2'

loop_
_atom_site_label
_atom_site_type_symbol
_atom_site_fract_x
_atom_site_fract_y
_atom_site_fract_z
_atom_site_U_iso_or_equiv
_atom_site_adp_type
_atom_site_occupancy
_atom_site_site_symmetry_order
_atom_site_calc_flag
_atom_site_refinement_flags_posn
_atom_site_refinement_flags_adp
_atom_site_refinement_flags_occupancy
_atom_site_disorder_assembly
_atom_site_disorder_group
Pb1 Pb 0.42746(2) 0.25114(8) 0.69839(9) 0.0416(4) Uani 1 1 d . . . . .
N1 N 0.30098(2) 0.31904(8) 1.08128(9) 0.9(2) Uani 1 1 d R U . . .
C1 C 0.32903(2) 0.25018(8) 1.12611(9) 0.16(2) Uani 1 1 d R U . . .
N2 N 0.33683(2) 0.17177(8) 0.99769(9) 1.4(5) Uani 1 1 d R U . . .
C2 C 0.31360(2) 0.19217(8) 0.87349(9) 2.0(9) Uani 1 1 d R U . . .
C3 C 0.29145(2) 0.28319(8) 0.92515(9) 2.0(9) Uani 1 1 d R U . . .
I1 I 0.35835(5) 0.2113(3) 0.6660(3) 0.0775(7) Uani 1 1 d . . . . .
I2 I 0.42723(5) 0.5414(2) 0.4901(2) 0.0832(8) Uani 1 1 d . . . . .
I3 I 0.500000 0.2616(3) 0.750000 0.0679(8) Uani 1 2 d S T P . .
I4 I 0.43243(5) -0.0414(2) 0.9095(2) 0.0676(7) Uani 1 1 d . . . . .

loop_
_atom_site_aniso_label
_atom_site_aniso_U_11
_atom_site_aniso_U_22
_atom_site_aniso_U_33
_atom_site_aniso_U_23
_atom_site_aniso_U_13
_atom_site_aniso_U_12
Pb1 0.0590(7) 0.0317(6) 0.0353(5) 0.0005(3) 0.0112(4) 0.0006(4)
N1 0.9(2) 0.9(2) 0.9(2) 0.03(5) 0.10(6) -0.01(5)
C1 0.11(3) 0.14(4) 0.22(4) 0.03(3) 0.01(3) 0.00(2)
N2 1.4(5) 1.4(5) 1.4(5) 0.00(5) 0.21(9) 0.00(5)
C2 2.0(9) 2.0(9) 2.0(9) 0.00(5) 0.52(14) 0.01(5)
C3 2.0(9) 2.0(9) 2.0(9) 0.00(5) 0.68(14) 0.01(5)
I1 0.0555(12) 0.0839(15) 0.0932(15) -0.0007(12) 0.0109(10) 0.0036(10)
I2 0.1226(19) 0.0628(13) 0.0707(12) 0.0409(10) 0.0360(12) 0.0203(11)
I3 0.0491(15) 0.079(2) 0.0752(18) 0.000 0.0073(13) 0.000
I4 0.0943(15) 0.0546(11) 0.0567(10) 0.0281(8) 0.0203(10) 0.0094(10)

loop_
_atom_type_symbol
_atom_type_description
_atom_type_scat_dispersion_real
_atom_type_scat_dispersion_imag
_atom_type_scat_source
C C 0.0034 0.0017 'International Tables Vol C Tables 4.2.6.8 and 6.1.1.4'
H H 0.0000 0.0000 'International Tables Vol C Tables 4.2.6.8 and 6.1.1.4'
N N 0.0066 0.0034 'International Tables Vol C Tables 4.2.6.8 and 6.1.1.4'
I I -0.4371 1.8409 'International Tables Vol C Tables 4.2.6.8 and 6.1.1.4'
Pb Pb -3.4194 10.2008 'International Tables Vol C Tables 4.2.6.8 and 6.1.1.4'

loop_
_geom_angle_atom_site_label_1
_geom_angle_atom_site_label_2
_geom_angle_atom_site_label_3
_geom_angle
_geom_angle_site_symmetry_1
_geom_angle_site_symmetry_3
_geom_angle_publ_flag
I1 Pb1 I2 91.17(6) . 6_566 ?
I1 Pb1 I2 96.88(7) . . ?
I2 Pb1 I2 89.50(2) 6_566 . ?
I1 Pb1 I4 92.59(6) . 6 ?
I2 Pb1 I4 176.18(6) 6_566 6 ?
I2 Pb1 I4 90.74(5) . 6 ?
I1 Pb1 I4 86.92(6) . . ?
I2 Pb1 I4 90.82(5) 6_566 . ?
I2 Pb1 I4 176.18(6) . . ?
I4 Pb1 I4 88.69(2) 6 . ?
I1 Pb1 I3 174.41(6) . . ?
I2 Pb1 I3 89.49(6) 6_566 . ?
I2 Pb1 I3 88.67(6) . . ?
I4 Pb1 I3 86.71(5) 6 . ?
I4 Pb1 I3 87.52(6) . . ?
C3 N1 C1 108.0 . . ?
N2 C1 N1 108.0 . . ?
C1 N2 C2 108.0 . . ?
C3 C2 N2 108.0 . . ?
C2 C3 N1 108.0 . . ?
Pb1 I2 Pb1 161.04(9) 6_565 . ?
Pb1 I3 Pb1 176.71(10) . 2_656 ?
Pb1 I4 Pb1 159.37(8) 6_556 . ?

loop_
_geom_bond_atom_site_label_1
_geom_bond_atom_site_label_2
_geom_bond_distance
_geom_bond_site_symmetry_2
_geom_bond_publ_flag
Pb1 I1 3.134(2) . ?
Pb1 I2 3.1739(17) 6_566 ?
Pb1 I2 3.1795(18) . ?
Pb1 I4 3.1985(17) 6 ?
Pb1 I4 3.2005(17) . ?
Pb1 I3 3.2647(10) . ?
N1 C3 1.4200 . ?
N1 C1 1.4200 . ?
C1 N2 1.4200 . ?
N2 C2 1.4200 . ?
C2 C3 1.4200 . ?
